data_7021096
loop_
_publ_author_name
'Gu, Jin-Zhong'
'Wu, Jiang'
'Lv, Dong-Yu'
'Tang, Yu'
'Zhu, Kongyang'
'Wu, Jincai'

_publ_section_title
;
 Lanthanide coordination polymers based on 5-(2'-carboxylphenyl)
 nicotinate: syntheses, structure diversity, dehydration/hydration,
 luminescence and magnetic properties.
;
_journal_issue 14
_journal_name_full 'Dalton transactions (Cambridge, England : 2003)'
_journal_page_first 4822
_journal_page_last 4830
_journal_paper_doi 10.1039/c2dt32674d
_journal_volume 42
_journal_year 2013
_chemical_formula_sum 'C38 H25 Ho N4 O9'
_chemical_formula_weight 846.55
_chemical_name_systematic
;
?
;
_space_group_IT_number 148
_symmetry_cell_setting trigonal
_symmetry_space_group_name_Hall '-R 3'
_symmetry_space_group_name_H-M 'R -3 :H'
_atom_sites_solution_hydrogens geom
_atom_sites_solution_primary direct
_atom_sites_solution_secondary difmap
_audit_creation_method SHELXL-97
_cell_angle_alpha 90.00
_cell_angle_beta 90.00
_cell_angle_gamma 120.00
_cell_formula_units_Z 18
_cell_length_a 30.7627(5)
_cell_length_b 30.7627(5)
_cell_length_c 17.9693(3)
_cell_measurement_temperature 293(2)
_cell_volume 14726.9(4)
_computing_cell_refinement 'Bruker SAINT'
_computing_data_collection 'Bruker APEX2'
_computing_data_reduction 'Bruker SAINT'
_computing_molecular_graphics 'Bruker SHELXTL'
_computing_publication_material 'Bruker SHELXTL'
_computing_structure_refinement 'SHELXL-97 (Sheldrick, 2008)'
_computing_structure_solution 'SHELXS-97 (Sheldrick, 2008)'
_diffrn_ambient_temperature 293(2)
_diffrn_measured_fraction_theta_full 0.984
_diffrn_measured_fraction_theta_max 0.984
_diffrn_measurement_device_type 'Bruker APEX-II CCD'
_diffrn_measurement_method '\f and \w scans'
_diffrn_radiation_monochromator graphite
_diffrn_radiation_source 'fine-focus sealed tube'
_diffrn_radiation_type CuK\a
_diffrn_radiation_wavelength 1.54184
_diffrn_reflns_av_R_equivalents 0.0198
_diffrn_reflns_av_sigmaI/netI 0.0245
_diffrn_reflns_limit_h_max 36
_diffrn_reflns_limit_h_min -38
_diffrn_reflns_limit_k_max 36
_diffrn_reflns_limit_k_min -35
_diffrn_reflns_limit_l_max 21
_diffrn_reflns_limit_l_min -22
_diffrn_reflns_number 14649
_diffrn_reflns_theta_full 72.58
_diffrn_reflns_theta_max 72.58
_diffrn_reflns_theta_min 4.13
_exptl_absorpt_coefficient_mu 5.080
_exptl_absorpt_correction_T_max 0.6306
_exptl_absorpt_correction_T_min 0.5162
_exptl_absorpt_correction_type multi-scan
_exptl_crystal_colour yellow
_exptl_crystal_density_diffrn 1.718
_exptl_crystal_density_method 'not measured'
_exptl_crystal_description block
_exptl_crystal_F_000 7560
_exptl_crystal_size_max 0.15
_exptl_crystal_size_mid 0.15
_exptl_crystal_size_min 0.10
_platon_squeeze_details
;
;
_refine_diff_density_max 0.931
_refine_diff_density_min -0.511
_refine_diff_density_rms 0.070
_refine_ls_extinction_method none
_refine_ls_goodness_of_fit_ref 1.069
_refine_ls_hydrogen_treatment constr
_refine_ls_matrix_type full
_refine_ls_number_parameters 470
_refine_ls_number_reflns 6395
_refine_ls_number_restraints 0
_refine_ls_restrained_S_all 1.069
_refine_ls_R_factor_all 0.0323
_refine_ls_R_factor_gt 0.0299
_refine_ls_shift/su_max 0.003
_refine_ls_shift/su_mean 0.000
_refine_ls_structure_factor_coef Fsqd
_refine_ls_weighting_details 'calc w=1/[\s^2^(Fo^2^)+(0.0511P)^2^+24.2139P] where P=(Fo^2^+2Fc^2^)/3'
_refine_ls_weighting_scheme calc
_refine_ls_wR_factor_gt 0.0869
_refine_ls_wR_factor_ref 0.0887
_reflns_number_gt 5887
_reflns_number_total 6395
_reflns_threshold_expression >2sigma(I)
_cod_data_source_file c2dt32674d.txt
_cod_data_source_block 159_2_ho
_cod_depositor_comments
;
The following automatic conversions were performed:

'_symmetry_cell_setting' value 'Trigonal' changed to 'trigonal'
according to /home/saulius/struct/CIF-dictionaries/cif_core.dic
dictionary named 'cif_core.dic' version 2.4.2 from 2011-04-26.

Automatic conversion script
Id: cif_fix_values 1891 2012-01-12 08:04:46Z andrius 
;
_cod_original_cell_volume 14726.8(4)
_cod_original_sg_symbol_H-M R-3
_cod_database_code 7021096

loop_
_symmetry_equiv_pos_as_xyz
'x, y, z'
'-y, x-y, z'
'-x+y, -x, z'
'x+2/3, y+1/3, z+1/3'
'-y+2/3, x-y+1/3, z+1/3'
'-x+y+2/3, -x+1/3, z+1/3'
'x+1/3, y+2/3, z+2/3'
'-y+1/3, x-y+2/3, z+2/3'
'-x+y+1/3, -x+2/3, z+2/3'
'-x, -y, -z'
'y, -x+y, -z'
'x-y, x, -z'
'-x+2/3, -y+1/3, -z+1/3'
'y+2/3, -x+y+1/3, -z+1/3'
'x-y+2/3, x+1/3, -z+1/3'
'-x+1/3, -y+2/3, -z+2/3'
'y+1/3, -x+y+2/3, -z+2/3'
'x-y+1/3, x+2/3, -z+2/3'

loop_
_atom_site_label
_atom_site_type_symbol
_atom_site_fract_x
_atom_site_fract_y
_atom_site_fract_z
_atom_site_U_iso_or_equiv
_atom_site_adp_type
_atom_site_occupancy
_atom_site_symmetry_multiplicity
_atom_site_calc_flag
_atom_site_refinement_flags
Ho1 Ho 0.507898(6) 0.543257(6) 0.415166(9) 0.02284(7) Uani 1 1 d .
O1 O 0.45624(8) 0.52533(8) 0.30560(11) 0.0422(5) Uani 1 1 d .
O2 O 0.43591(7) 0.55474(8) 0.40214(10) 0.0376(4) Uani 1 1 d .
O3 O 0.27025(8) 0.54587(10) 0.61994(12) 0.0545(6) Uani 1 1 d .
H3 H 0.2441 0.5268 0.6418 0.082 Uiso 1 1 calc R
O4 O 0.23316(9) 0.49333(9) 0.52640(14) 0.0569(6) Uani 1 1 d .
O5 O 0.59979(7) 0.58822(7) 0.44784(10) 0.0342(4) Uani 1 1 d .
O6 O 0.55281(6) 0.52043(6) 0.51178(10) 0.0305(4) Uani 1 1 d .
O7 O 0.74953(6) 0.59165(6) 0.19314(9) 0.0300(4) Uani 1 1 d .
O8 O 0.80135(7) 0.63303(7) 0.28812(10) 0.0354(4) Uani 1 1 d .
O9 O 0.4923(2) 0.5364(4) 0.1495(3) 0.263(6) Uani 1 1 d .
H1W H 0.4819 0.5334 0.1941 0.316 Uiso 1 1 d R
H2W H 0.5108 0.5442 0.1880 0.316 Uiso 1 1 d R
N1 N 0.39503(11) 0.63516(11) 0.49127(17) 0.0542(7) Uani 1 1 d .
N2 N 0.64723(8) 0.48865(8) 0.34437(12) 0.0344(5) Uani 1 1 d .
N3 N 0.56479(8) 0.56621(8) 0.30119(11) 0.0291(4) Uani 1 1 d .
N4 N 0.54063(8) 0.63121(8) 0.36674(11) 0.0277(4) Uani 1 1 d .
C1 C 0.42885(10) 0.54037(10) 0.33532(15) 0.0346(5) Uani 1 1 d .
C2 C 0.38857(10) 0.54101(11) 0.28822(15) 0.0361(5) Uani 1 1 d .
C3 C 0.38051(13) 0.52063(14) 0.21656(18) 0.0512(8) Uani 1 1 d .
H3A H 0.4003 0.5076 0.1996 0.061 Uiso 1 1 calc R
C4 C 0.34399(15) 0.51927(17) 0.1702(2) 0.0633(10) Uani 1 1 d .
H4 H 0.3390 0.5051 0.1230 0.076 Uiso 1 1 calc R
C5 C 0.31533(15) 0.53890(18) 0.1944(2) 0.0652(10) Uani 1 1 d .
H5 H 0.2915 0.5392 0.1630 0.078 Uiso 1 1 calc R
C6 C 0.32170(14) 0.55815(17) 0.2651(2) 0.0592(9) Uani 1 1 d .
H6 H 0.3013 0.5706 0.2812 0.071 Uiso 1 1 calc R
C7 C 0.35801(11) 0.55957(12) 0.31343(16) 0.0418(6) Uani 1 1 d .
C8 C 0.35739(11) 0.57597(12) 0.39054(17) 0.0401(6) Uani 1 1 d .
C9 C 0.39546(12) 0.62035(12) 0.42186(19) 0.0483(7) Uani 1 1 d .
H9 H 0.4229 0.6409 0.3922 0.058 Uiso 1 1 calc R
C10 C 0.35459(12) 0.60645(12) 0.53273(18) 0.0466(7) Uani 1 1 d .
H10 H 0.3537 0.6165 0.5813 0.056 Uiso 1 1 calc R
C11 C 0.31402(11) 0.56257(11) 0.50699(16) 0.0403(6) Uani 1 1 d .
C12 C 0.31602(11) 0.54757(11) 0.43459(17) 0.0408(6) Uani 1 1 d .
H12 H 0.2892 0.5182 0.4158 0.049 Uiso 1 1 calc R
C13 C 0.26785(11) 0.53024(12) 0.55102(17) 0.0420(6) Uani 1 1 d .
C14 C 0.59536(8) 0.55864(9) 0.49840(12) 0.0250(4) Uani 1 1 d .
C15 C 0.63958(9) 0.56829(9) 0.54569(12) 0.0266(5) Uani 1 1 d .
C16 C 0.63947(10) 0.58004(11) 0.62042(14) 0.0376(6) Uani 1 1 d .
H16 H 0.6114 0.5794 0.6409 0.045 Uiso 1 1 calc R
C17 C 0.68103(12) 0.59261(13) 0.66438(15) 0.0458(7) Uani 1 1 d .
H17 H 0.6808 0.6005 0.7143 0.055 Uiso 1 1 calc R
C18 C 0.72276(11) 0.59349(13) 0.63467(16) 0.0443(7) Uani 1 1 d .
H18 H 0.7506 0.6020 0.6644 0.053 Uiso 1 1 calc R
C19 C 0.72310(10) 0.58162(11) 0.56046(15) 0.0354(5) Uani 1 1 d .
H19 H 0.7514 0.5823 0.5406 0.043 Uiso 1 1 calc R
C20 C 0.68160(9) 0.56862(9) 0.51526(13) 0.0266(5) Uani 1 1 d .
C21 C 0.68257(8) 0.55344(9) 0.43715(12) 0.0259(5) Uani 1 1 d .
C22 C 0.64620(9) 0.50616(9) 0.41214(13) 0.0299(5) Uani 1 1 d .
H22 H 0.6200 0.4858 0.4440 0.036 Uiso 1 1 calc R
C23 C 0.68363(10) 0.51882(9) 0.29735(13) 0.0309(5) Uani 1 1 d .
H23 H 0.6840 0.5070 0.2498 0.037 Uiso 1 1 calc R
C24 C 0.72085(9) 0.56688(9) 0.31631(12) 0.0256(4) Uani 1 1 d .
C25 C 0.72075(9) 0.58367(9) 0.38808(12) 0.0266(4) Uani 1 1 d .
H25 H 0.7462 0.6151 0.4032 0.032 Uiso 1 1 calc R
C26 C 0.76060(9) 0.59980(9) 0.26100(12) 0.0255(4) Uani 1 1 d .
C27 C 0.57648(11) 0.53495(11) 0.26830(15) 0.0377(6) Uani 1 1 d .
H27 H 0.5620 0.5023 0.2864 0.045 Uiso 1 1 calc R
C28 C 0.60938(13) 0.54822(12) 0.20785(17) 0.0454(7) Uani 1 1 d .
H28 H 0.6166 0.5249 0.1869 0.055 Uiso 1 1 calc R
C29 C 0.63072(11) 0.59581(12) 0.18008(16) 0.0433(6) Uani 1 1 d .
H29 H 0.6527 0.6054 0.1400 0.052 Uiso 1 1 calc R
C30 C 0.61904(10) 0.63009(10) 0.21284(14) 0.0339(5) Uani 1 1 d .
C31 C 0.58582(9) 0.61374(9) 0.27396(13) 0.0281(5) Uani 1 1 d .
C32 C 0.63952(10) 0.68047(11) 0.18607(15) 0.0398(6) Uani 1 1 d .
H32 H 0.6616 0.6912 0.1460 0.048 Uiso 1 1 calc R
C33 C 0.62748(11) 0.71222(11) 0.21757(16) 0.0414(6) Uani 1 1 d .
H33 H 0.6412 0.7447 0.1990 0.050 Uiso 1 1 calc R
C34 C 0.59350(10) 0.69717(10) 0.28000(15) 0.0349(5) Uani 1 1 d .
C35 C 0.57306(9) 0.64799(9) 0.30827(13) 0.0276(5) Uani 1 1 d .
C36 C 0.57925(13) 0.72905(11) 0.31390(17) 0.0445(7) Uani 1 1 d .
H36 H 0.5924 0.7619 0.2972 0.053 Uiso 1 1 calc R
C37 C 0.54579(13) 0.71177(11) 0.37177(16) 0.0429(6) Uani 1 1 d .
H37 H 0.5354 0.7323 0.3940 0.052 Uiso 1 1 calc R
C38 C 0.52749(10) 0.66239(10) 0.39683(14) 0.0331(5) Uani 1 1 d .
H38 H 0.5051 0.6510 0.4365 0.040 Uiso 1 1 calc R

loop_
_atom_site_aniso_label
_atom_site_aniso_U_11
_atom_site_aniso_U_22
_atom_site_aniso_U_33
_atom_site_aniso_U_23
_atom_site_aniso_U_13
_atom_site_aniso_U_12
Ho1 0.02632(10) 0.02355(10) 0.01926(10) -0.00020(6) -0.00011(6) 0.01292(7)
O1 0.0450(11) 0.0564(12) 0.0365(10) -0.0117(9) -0.0106(8) 0.0339(10)
O2 0.0380(10) 0.0457(11) 0.0361(10) -0.0007(8) -0.0044(8) 0.0260(9)
O3 0.0409(12) 0.0775(17) 0.0382(11) -0.0029(11) 0.0026(9) 0.0244(11)
O4 0.0427(12) 0.0567(14) 0.0553(14) -0.0095(11) 0.0116(10) 0.0129(11)
O5 0.0305(9) 0.0387(10) 0.0283(9) 0.0076(7) 0.0002(7) 0.0135(8)
O6 0.0231(8) 0.0273(8) 0.0369(9) 0.0029(7) 0.0011(7) 0.0095(7)
O7 0.0307(8) 0.0313(8) 0.0213(8) 0.0019(6) 0.0012(6) 0.0104(7)
O8 0.0270(9) 0.0375(10) 0.0255(8) 0.0048(7) -0.0006(7) 0.0039(8)
O9 0.101(4) 0.484(15) 0.086(4) -0.041(6) -0.030(3) 0.057(6)
N1 0.0446(15) 0.0498(15) 0.0542(16) -0.0100(12) 0.0021(12) 0.0131(12)
N2 0.0325(11) 0.0306(11) 0.0295(10) -0.0035(8) 0.0033(8) 0.0077(9)
N3 0.0337(10) 0.0316(10) 0.0232(9) 0.0006(8) 0.0018(8) 0.0172(9)
N4 0.0317(10) 0.0287(10) 0.0236(9) -0.0015(7) -0.0018(8) 0.0159(8)
C1 0.0339(13) 0.0333(13) 0.0334(13) 0.0011(10) -0.0054(10) 0.0145(11)
C2 0.0333(13) 0.0387(14) 0.0360(13) 0.0012(11) -0.0035(10) 0.0177(11)
C3 0.0563(19) 0.063(2) 0.0433(16) -0.0126(14) -0.0136(14) 0.0366(17)
C4 0.066(2) 0.085(3) 0.0476(19) -0.0237(18) -0.0232(17) 0.045(2)
C5 0.054(2) 0.099(3) 0.053(2) -0.0129(19) -0.0183(16) 0.046(2)
C6 0.057(2) 0.092(3) 0.0507(19) -0.0043(18) -0.0057(15) 0.053(2)
C7 0.0387(14) 0.0532(17) 0.0367(14) 0.0008(12) -0.0015(11) 0.0255(13)
C8 0.0347(14) 0.0477(16) 0.0421(15) 0.0019(12) 0.0021(11) 0.0237(13)
C9 0.0383(15) 0.0463(17) 0.0509(17) -0.0002(13) 0.0065(13) 0.0142(13)
C10 0.0457(16) 0.0497(17) 0.0421(15) -0.0070(13) 0.0008(12) 0.0222(14)
C11 0.0382(14) 0.0441(15) 0.0409(15) -0.0001(12) 0.0008(11) 0.0224(13)
C12 0.0362(14) 0.0426(15) 0.0419(15) -0.0027(12) -0.0003(11) 0.0184(12)
C13 0.0411(15) 0.0490(17) 0.0404(15) 0.0028(12) 0.0047(12) 0.0259(14)
C14 0.0259(11) 0.0289(11) 0.0207(10) -0.0035(8) 0.0019(8) 0.0140(9)
C15 0.0249(11) 0.0290(11) 0.0215(10) 0.0015(9) 0.0018(8) 0.0102(9)
C16 0.0351(13) 0.0488(16) 0.0245(12) -0.0035(10) 0.0035(10) 0.0177(12)
C17 0.0478(16) 0.0623(19) 0.0224(12) -0.0074(12) -0.0039(11) 0.0239(15)
C18 0.0411(15) 0.0579(18) 0.0317(13) -0.0050(12) -0.0142(11) 0.0230(14)
C19 0.0303(12) 0.0444(15) 0.0328(13) -0.0016(11) -0.0029(10) 0.0196(11)
C20 0.0270(11) 0.0283(11) 0.0230(11) 0.0011(8) 0.0013(8) 0.0126(9)
C21 0.0238(11) 0.0314(12) 0.0229(11) 0.0010(9) 0.0006(8) 0.0141(9)
C22 0.0281(12) 0.0305(12) 0.0256(11) 0.0009(9) 0.0059(9) 0.0105(10)
C23 0.0320(12) 0.0314(12) 0.0234(11) -0.0012(9) 0.0029(9) 0.0112(10)
C24 0.0242(11) 0.0287(11) 0.0224(10) 0.0033(8) 0.0018(8) 0.0120(9)
C25 0.0247(11) 0.0281(11) 0.0236(10) -0.0002(9) -0.0014(8) 0.0108(9)
C26 0.0269(11) 0.0269(11) 0.0219(10) 0.0034(8) 0.0022(8) 0.0128(9)
C27 0.0481(15) 0.0378(14) 0.0320(13) 0.0043(10) 0.0096(11) 0.0251(12)
C28 0.0558(18) 0.0508(17) 0.0399(15) 0.0008(12) 0.0136(13) 0.0344(15)
C29 0.0419(15) 0.0561(18) 0.0353(14) 0.0065(12) 0.0138(11) 0.0271(14)
C30 0.0293(12) 0.0401(14) 0.0292(12) 0.0028(10) 0.0023(9) 0.0150(11)
C31 0.0272(11) 0.0321(12) 0.0235(10) 0.0004(9) -0.0017(9) 0.0137(10)
C32 0.0326(13) 0.0455(15) 0.0338(13) 0.0104(11) 0.0061(10) 0.0139(12)
C33 0.0382(14) 0.0346(14) 0.0404(14) 0.0110(11) 0.0047(11) 0.0100(12)
C34 0.0371(13) 0.0307(13) 0.0325(12) 0.0030(10) -0.0034(10) 0.0137(11)
C35 0.0259(11) 0.0286(12) 0.0245(11) -0.0004(9) -0.0044(9) 0.0107(9)
C36 0.0587(18) 0.0306(13) 0.0437(15) 0.0032(11) -0.0003(13) 0.0220(13)
C37 0.0619(19) 0.0366(14) 0.0384(14) -0.0056(11) -0.0035(13) 0.0308(14)
C38 0.0414(14) 0.0335(13) 0.0262(11) -0.0035(9) -0.0029(10) 0.0201(11)

loop_
_atom_type_symbol
_atom_type_description
_atom_type_scat_dispersion_real
_atom_type_scat_dispersion_imag
_atom_type_scat_source
C C 0.0181 0.0091 'International Tables Vol C Tables 4.2.6.8 and 6.1.1.4'
H H 0.0000 0.0000 'International Tables Vol C Tables 4.2.6.8 and 6.1.1.4'
N N 0.0311 0.0180 'International Tables Vol C Tables 4.2.6.8 and 6.1.1.4'
O O 0.0492 0.0322 'International Tables Vol C Tables 4.2.6.8 and 6.1.1.4'
Ho Ho -14.9734 3.7046 'International Tables Vol C Tables 4.2.6.8 and 6.1.1.4'

loop_
_geom_angle_atom_site_label_1
_geom_angle_atom_site_label_2
_geom_angle_atom_site_label_3
_geom_angle
_geom_angle_site_symmetry_1
_geom_angle_site_symmetry_3
O8 Ho1 O6 71.83(6) 18_545 10_666
O8 Ho1 O7 138.09(6) 18_545 6_565
O6 Ho1 O7 75.98(6) 10_666 6_565
O8 Ho1 O1 79.87(7) 18_545 .
O6 Ho1 O1 96.23(7) 10_666 .
O7 Ho1 O1 130.31(6) 6_565 .
O8 Ho1 O2 119.51(7) 18_545 .
O6 Ho1 O2 76.67(6) 10_666 .
O7 Ho1 O2 76.92(6) 6_565 .
O1 Ho1 O2 53.78(7) . .
O8 Ho1 O5 97.14(7) 18_545 .
O6 Ho1 O5 122.69(6) 10_666 .
O7 Ho1 O5 78.35(6) 6_565 .
O1 Ho1 O5 138.21(7) . .
O2 Ho1 O5 143.11(7) . .
O8 Ho1 N4 139.59(6) 18_545 .
O6 Ho1 N4 145.21(6) 10_666 .
O7 Ho1 N4 80.32(6) 6_565 .
O1 Ho1 N4 80.09(7) . .
O2 Ho1 N4 73.39(7) . .
O5 Ho1 N4 75.81(6) . .
O8 Ho1 O6 72.64(6) 18_545 .
O6 Ho1 O6 72.42(6) 10_666 .
O7 Ho1 O6 72.54(6) 6_565 .
O1 Ho1 O6 152.32(6) . .
O2 Ho1 O6 140.69(6) . .
O5 Ho1 O6 51.16(5) . .
N4 Ho1 O6 123.66(6) . .
O8 Ho1 N3 75.62(7) 18_545 .
O6 Ho1 N3 146.90(6) 10_666 .
O7 Ho1 N3 135.35(7) 6_565 .
O1 Ho1 N3 72.00(7) . .
O2 Ho1 N3 115.62(7) . .
O5 Ho1 N3 66.99(6) . .
N4 Ho1 N3 64.92(7) . .
O6 Ho1 N3 103.50(6) . .
O8 Ho1 Ho1 67.81(4) 18_545 10_666
O6 Ho1 Ho1 37.98(4) 10_666 10_666
O7 Ho1 Ho1 70.28(4) 6_565 10_666
O1 Ho1 Ho1 129.50(6) . 10_666
O2 Ho1 Ho1 111.27(5) . 10_666
O5 Ho1 Ho1 85.15(4) . 10_666
N4 Ho1 Ho1 147.67(4) . 10_666
O6 Ho1 Ho1 34.43(4) . 10_666
N3 Ho1 Ho1 130.36(5) . 10_666
C1 O1 Ho1 93.15(16) . .
C1 O2 Ho1 92.91(16) . .
C13 O3 H3 109.5 . .
C14 O5 Ho1 94.94(14) . .
C14 O6 Ho1 155.44(16) . 10_666
C14 O6 Ho1 93.82(14) . .
Ho1 O6 Ho1 107.59(6) 10_666 .
C26 O7 Ho1 134.54(15) . 8_654
C26 O8 Ho1 140.26(16) . 17
H1W O9 H2W 55.0 . .
C9 N1 C10 117.5(3) . .
C23 N2 C22 118.4(2) . .
C27 N3 C31 117.7(2) . .
C27 N3 Ho1 123.74(17) . .
C31 N3 Ho1 118.52(16) . .
C38 N4 C35 118.1(2) . .
C38 N4 Ho1 122.12(17) . .
C35 N4 Ho1 119.81(15) . .
O2 C1 O1 120.1(2) . .
O2 C1 C2 121.9(2) . .
O1 C1 C2 118.0(2) . .
C7 C2 C3 118.5(3) . .
C7 C2 C1 123.3(3) . .
C3 C2 C1 118.2(3) . .
C4 C3 C2 121.9(3) . .
C4 C3 H3A 119.1 . .
C2 C3 H3A 119.1 . .
C5 C4 C3 119.3(3) . .
C5 C4 H4 120.4 . .
C3 C4 H4 120.4 . .
C4 C5 C6 120.1(3) . .
C4 C5 H5 120.0 . .
C6 C5 H5 120.0 . .
C5 C6 C7 121.8(3) . .
C5 C6 H6 119.1 . .
C7 C6 H6 119.1 . .
C2 C7 C6 118.4(3) . .
C2 C7 C8 124.7(3) . .
C6 C7 C8 116.6(3) . .
C12 C8 C9 116.4(3) . .
C12 C8 C7 119.2(3) . .
C9 C8 C7 124.3(3) . .
N1 C9 C8 124.4(3) . .
N1 C9 H9 117.8 . .
C8 C9 H9 117.8 . .
N1 C10 C11 123.2(3) . .
N1 C10 H10 118.4 . .
C11 C10 H10 118.4 . .
C10 C11 C12 118.0(3) . .
C10 C11 C13 124.6(3) . .
C12 C11 C13 117.4(3) . .
C8 C12 C11 120.5(3) . .
C8 C12 H12 119.8 . .
C11 C12 H12 119.8 . .
O4 C13 O3 124.0(3) . .
O4 C13 C11 122.8(3) . .
O3 C13 C11 113.3(3) . .
O5 C14 O6 120.0(2) . .
O5 C14 C15 120.7(2) . .
O6 C14 C15 119.2(2) . .
C16 C15 C20 119.8(2) . .
C16 C15 C14 118.5(2) . .
C20 C15 C14 121.5(2) . .
C17 C16 C15 120.1(3) . .
C17 C16 H16 119.9 . .
C15 C16 H16 119.9 . .
C18 C17 C16 120.4(3) . .
C18 C17 H17 119.8 . .
C16 C17 H17 119.8 . .
C17 C18 C19 119.9(3) . .
C17 C18 H18 120.1 . .
C19 C18 H18 120.1 . .
C18 C19 C20 120.7(3) . .
C18 C19 H19 119.6 . .
C20 C19 H19 119.6 . .
C19 C20 C15 119.0(2) . .
C19 C20 C21 118.8(2) . .
C15 C20 C21 122.1(2) . .
C25 C21 C22 117.6(2) . .
C25 C21 C20 122.2(2) . .
C22 C21 C20 120.1(2) . .
N2 C22 C21 123.0(2) . .
N2 C22 H22 118.5 . .
C21 C22 H22 118.5 . .
N2 C23 C24 122.9(2) . .
N2 C23 H23 118.5 . .
C24 C23 H23 118.5 . .
C23 C24 C25 118.1(2) . .
C23 C24 C26 121.0(2) . .
C25 C24 C26 120.9(2) . .
C21 C25 C24 119.9(2) . .
C21 C25 H25 120.1 . .
C24 C25 H25 120.1 . .
O8 C26 O7 126.9(2) . .
O8 C26 C24 115.9(2) . .
O7 C26 C24 117.2(2) . .
N3 C27 C28 123.7(3) . .
N3 C27 H27 118.2 . .
C28 C27 H27 118.1 . .
C29 C28 C27 119.1(3) . .
C29 C28 H28 120.4 . .
C27 C28 H28 120.4 . .
C28 C29 C30 119.1(3) . .
C28 C29 H29 120.4 . .
C30 C29 H29 120.4 . .
C29 C30 C31 118.1(2) . .
C29 C30 C32 122.2(2) . .
C31 C30 C32 119.7(2) . .
N3 C31 C30 122.2(2) . .
N3 C31 C35 118.5(2) . .
C30 C31 C35 119.2(2) . .
C33 C32 C30 121.2(3) . .
C33 C32 H32 119.4 . .
C30 C32 H32 119.4 . .
C32 C33 C34 121.2(3) . .
C32 C33 H33 119.4 . .
C34 C33 H33 119.4 . .
C36 C34 C35 117.9(3) . .
C36 C34 C33 123.0(3) . .
C35 C34 C33 119.1(3) . .
N4 C35 C34 122.3(2) . .
N4 C35 C31 118.1(2) . .
C34 C35 C31 119.6(2) . .
C37 C36 C34 119.8(3) . .
C37 C36 H36 120.1 . .
C34 C36 H36 120.1 . .
C36 C37 C38 118.7(3) . .
C36 C37 H37 120.7 . .
C38 C37 H37 120.7 . .
N4 C38 C37 123.3(3) . .
N4 C38 H38 118.4 . .
C37 C38 H38 118.4 . .

loop_
_geom_bond_atom_site_label_1
_geom_bond_atom_site_label_2
_geom_bond_distance
_geom_bond_site_symmetry_2
Ho1 O8 2.3202(17) 18_545
Ho1 O6 2.3218(17) 10_666
Ho1 O7 2.3503(16) 6_565
Ho1 O1 2.4144(19) .
Ho1 O2 2.4221(18) .
Ho1 O5 2.5178(18) .
Ho1 N4 2.523(2) .
Ho1 O6 2.5269(17) .
Ho1 N3 2.554(2) .
Ho1 Ho1 3.9142(3) 10_666
O1 C1 1.265(3) .
O2 C1 1.260(3) .
O3 C13 1.317(4) .
O3 H3 0.8200 .
O4 C13 1.188(4) .
O5 C14 1.244(3) .
O6 C14 1.271(3) .
O6 Ho1 2.3218(17) 10_666
O7 C26 1.257(3) .
O7 Ho1 2.3501(16) 8_654
O8 C26 1.254(3) .
O8 Ho1 2.3202(17) 17
O9 H1W 0.8499 .
O9 H2W 0.8496 .
N1 C9 1.330(4) .
N1 C10 1.336(4) .
N2 C23 1.338(3) .
N2 C22 1.339(3) .
N3 C27 1.322(3) .
N3 C31 1.360(3) .
N4 C38 1.328(3) .
N4 C35 1.360(3) .
C1 C2 1.509(4) .
C2 C7 1.397(4) .
C2 C3 1.399(4) .
C3 C4 1.383(5) .
C3 H3A 0.9300 .
C4 C5 1.365(6) .
C4 H4 0.9300 .
C5 C6 1.373(5) .
C5 H5 0.9300 .
C6 C7 1.399(4) .
C6 H6 0.9300 .
C7 C8 1.478(4) .
C8 C12 1.377(4) .
C8 C9 1.398(4) .
C9 H9 0.9300 .
C10 C11 1.382(4) .
C10 H10 0.9300 .
C11 C12 1.392(4) .
C11 C13 1.490(4) .
C12 H12 0.9300 .
C14 C15 1.502(3) .
C15 C16 1.391(3) .
C15 C20 1.399(3) .
C16 C17 1.383(4) .
C16 H16 0.9300 .
C17 C18 1.378(4) .
C17 H17 0.9300 .
C18 C19 1.384(4) .
C18 H18 0.9300 .
C19 C20 1.392(3) .
C19 H19 0.9300 .
C20 C21 1.484(3) .
C21 C25 1.389(3) .
C21 C22 1.393(3) .
C22 H22 0.9300 .
C23 C24 1.386(3) .
C23 H23 0.9300 .
C24 C25 1.390(3) .
C24 C26 1.507(3) .
C25 H25 0.9300 .
C27 C28 1.399(4) .
C27 H27 0.9300 .
C28 C29 1.365(4) .
C28 H28 0.9300 .
C29 C30 1.402(4) .
C29 H29 0.9300 .
C30 C31 1.410(3) .
C30 C32 1.433(4) .
C31 C35 1.435(3) .
C32 C33 1.331(4) .
C32 H32 0.9300 .
C33 C34 1.443(4) .
C33 H33 0.9300 .
C34 C36 1.398(4) .
C34 C35 1.411(3) .
C36 C37 1.370(4) .
C36 H36 0.9300 .
C37 C38 1.404(4) .
C37 H37 0.9300 .
C38 H38 0.9300 .

loop_
_geom_hbond_atom_site_label_D
_geom_hbond_atom_site_label_H
_geom_hbond_atom_site_label_A
_geom_hbond_distance_DH
_geom_hbond_distance_HA
_geom_hbond_distance_DA
_geom_hbond_angle_DHA
_geom_hbond_site_symmetry_A
O9 H2W N3 0.85 2.50 3.346(6) 179.4 .
O9 H1W O1 0.85 2.12 2.972(7) 179.3 .
O3 H3 N2 0.82 1.88 2.678(3) 165.4 5

loop_
_geom_torsion_atom_site_label_1
_geom_torsion_atom_site_label_2
_geom_torsion_atom_site_label_3
_geom_torsion_atom_site_label_4
_geom_torsion
_geom_torsion_site_symmetry_1
_geom_torsion_site_symmetry_4
O8 Ho1 O1 C1 140.33(17) 18_545 .
O6 Ho1 O1 C1 70.10(17) 10_666 .
O7 Ho1 O1 C1 -6.8(2) 6_565 .
O2 Ho1 O1 C1 1.65(15) . .
O5 Ho1 O1 C1 -130.27(16) . .
N4 Ho1 O1 C1 -74.94(17) . .
O6 Ho1 O1 C1 133.60(17) . .
N3 Ho1 O1 C1 -141.63(18) . .
Ho1 Ho1 O1 C1 90.45(17) 10_666 .
O8 Ho1 O2 C1 -49.98(18) 18_545 .
O6 Ho1 O2 C1 -109.82(17) 10_666 .
O7 Ho1 O2 C1 171.75(17) 6_565 .
O1 Ho1 O2 C1 -1.66(15) . .
O5 Ho1 O2 C1 122.66(16) . .
N4 Ho1 O2 C1 88.11(16) . .
O6 Ho1 O2 C1 -148.61(15) . .
N3 Ho1 O2 C1 37.44(18) . .
Ho1 Ho1 O2 C1 -125.78(15) 10_666 .
O8 Ho1 O5 C14 -62.44(15) 18_545 .
O6 Ho1 O5 C14 10.52(17) 10_666 .
O7 Ho1 O5 C14 75.29(14) 6_565 .
O1 Ho1 O5 C14 -145.21(14) . .
O2 Ho1 O5 C14 124.01(15) . .
N4 Ho1 O5 C14 158.11(15) . .
O6 Ho1 O5 C14 -1.57(13) . .
N3 Ho1 O5 C14 -133.47(16) . .
Ho1 Ho1 O5 C14 4.45(14) 10_666 .
O8 Ho1 O6 C14 116.30(14) 18_545 .
O6 Ho1 O6 C14 -167.80(17) 10_666 .
O7 Ho1 O6 C14 -87.41(14) 6_565 .
O1 Ho1 O6 C14 123.25(16) . .
O2 Ho1 O6 C14 -128.05(14) . .
O5 Ho1 O6 C14 1.54(12) . .
N4 Ho1 O6 C14 -22.32(16) . .
N3 Ho1 O6 C14 46.34(14) . .
Ho1 Ho1 O6 C14 -167.81(17) 10_666 .
O8 Ho1 O6 Ho1 -75.89(8) 18_545 10_666
O6 Ho1 O6 Ho1 0.0 10_666 10_666
O7 Ho1 O6 Ho1 80.40(8) 6_565 10_666
O1 Ho1 O6 Ho1 -68.95(16) . 10_666
O2 Ho1 O6 Ho1 39.75(13) . 10_666
O5 Ho1 O6 Ho1 169.35(11) . 10_666
N4 Ho1 O6 Ho1 145.49(7) . 10_666
N3 Ho1 O6 Ho1 -145.85(7) . 10_666
O8 Ho1 N3 C27 -8.2(2) 18_545 .
O6 Ho1 N3 C27 -18.9(3) 10_666 .
O7 Ho1 N3 C27 138.2(2) 6_565 .
O1 Ho1 N3 C27 -92.0(2) . .
O2 Ho1 N3 C27 -124.4(2) . .
O5 Ho1 N3 C27 96.2(2) . .
N4 Ho1 N3 C27 -179.3(2) . .
O6 Ho1 N3 C27 59.5(2) . .
Ho1 Ho1 N3 C27 34.9(2) 10_666 .
O8 Ho1 N3 C31 174.15(18) 18_545 .
O6 Ho1 N3 C31 163.49(15) 10_666 .
O7 Ho1 N3 C31 -39.4(2) 6_565 .
O1 Ho1 N3 C31 90.33(18) . .
O2 Ho1 N3 C31 57.98(19) . .
O5 Ho1 N3 C31 -81.48(17) . .
N4 Ho1 N3 C31 3.05(16) . .
O6 Ho1 N3 C31 -118.08(17) . .
Ho1 Ho1 N3 C31 -142.69(15) 10_666 .
O8 Ho1 N4 C38 164.10(17) 18_545 .
O6 Ho1 N4 C38 16.2(2) 10_666 .
O7 Ho1 N4 C38 -31.28(19) 6_565 .
O1 Ho1 N4 C38 102.83(19) . .
O2 Ho1 N4 C38 47.84(19) . .
O5 Ho1 N4 C38 -111.60(19) . .
O6 Ho1 N4 C38 -92.6(2) . .
N3 Ho1 N4 C38 177.5(2) . .
Ho1 Ho1 N4 C38 -55.8(2) 10_666 .
O8 Ho1 N4 C35 -16.3(2) 18_545 .
O6 Ho1 N4 C35 -164.25(15) 10_666 .
O7 Ho1 N4 C35 148.31(18) 6_565 .
O1 Ho1 N4 C35 -77.59(17) . .
O2 Ho1 N4 C35 -132.58(18) . .
O5 Ho1 N4 C35 67.98(17) . .
O6 Ho1 N4 C35 86.95(18) . .
N3 Ho1 N4 C35 -2.94(16) . .
Ho1 Ho1 N4 C35 123.75(15) 10_666 .
Ho1 O2 C1 O1 3.0(3) . .
Ho1 O2 C1 C2 -176.3(2) . .
Ho1 O1 C1 O2 -3.0(3) . .
Ho1 O1 C1 C2 176.3(2) . .
O2 C1 C2 C7 3.2(4) . .
O1 C1 C2 C7 -176.1(3) . .
O2 C1 C2 C3 -174.9(3) . .
O1 C1 C2 C3 5.9(4) . .
C7 C2 C3 C4 1.2(5) . .
C1 C2 C3 C4 179.3(3) . .
C2 C3 C4 C5 0.8(6) . .
C3 C4 C5 C6 -2.2(7) . .
C4 C5 C6 C7 1.6(7) . .
C3 C2 C7 C6 -1.7(5) . .
C1 C2 C7 C6 -179.8(3) . .
C3 C2 C7 C8 171.6(3) . .
C1 C2 C7 C8 -6.5(5) . .
C5 C6 C7 C2 0.4(6) . .
C5 C6 C7 C8 -173.4(4) . .
C2 C7 C8 C12 -110.1(4) . .
C6 C7 C8 C12 63.3(4) . .
C2 C7 C8 C9 73.1(4) . .
C6 C7 C8 C9 -113.5(4) . .
C10 N1 C9 C8 -2.5(5) . .
C12 C8 C9 N1 3.2(5) . .
C7 C8 C9 N1 -179.9(3) . .
C9 N1 C10 C11 0.4(5) . .
N1 C10 C11 C12 0.8(5) . .
N1 C10 C11 C13 -178.5(3) . .
C9 C8 C12 C11 -1.8(4) . .
C7 C8 C12 C11 -178.9(3) . .
C10 C11 C12 C8 0.0(5) . .
C13 C11 C12 C8 179.4(3) . .
C10 C11 C13 O4 178.2(3) . .
C12 C11 C13 O4 -1.2(5) . .
C10 C11 C13 O3 -3.9(5) . .
C12 C11 C13 O3 176.8(3) . .
Ho1 O5 C14 O6 2.8(2) . .
Ho1 O5 C14 C15 -175.36(18) . .
Ho1 O6 C14 O5 -153.8(3) 10_666 .
Ho1 O6 C14 O5 -2.8(2) . .
Ho1 O6 C14 C15 24.4(5) 10_666 .
Ho1 O6 C14 C15 175.40(18) . .
O5 C14 C15 C16 112.1(3) . .
O6 C14 C15 C16 -66.1(3) . .
O5 C14 C15 C20 -64.1(3) . .
O6 C14 C15 C20 117.8(3) . .
C20 C15 C16 C17 0.8(4) . .
C14 C15 C16 C17 -175.5(3) . .
C15 C16 C17 C18 -0.1(5) . .
C16 C17 C18 C19 -0.2(5) . .
C17 C18 C19 C20 -0.2(5) . .
C18 C19 C20 C15 0.8(4) . .
C18 C19 C20 C21 -176.6(3) . .
C16 C15 C20 C19 -1.1(4) . .
C14 C15 C20 C19 175.0(2) . .
C16 C15 C20 C21 176.2(2) . .
C14 C15 C20 C21 -7.6(4) . .
C19 C20 C21 C25 -54.9(3) . .
C15 C20 C21 C25 127.7(3) . .
C19 C20 C21 C22 120.8(3) . .
C15 C20 C21 C22 -56.5(3) . .
C23 N2 C22 C21 -3.1(4) . .
C25 C21 C22 N2 1.5(4) . .
C20 C21 C22 N2 -174.5(2) . .
C22 N2 C23 C24 1.5(4) . .
N2 C23 C24 C25 1.6(4) . .
N2 C23 C24 C26 -179.0(2) . .
C22 C21 C25 C24 1.8(3) . .
C20 C21 C25 C24 177.6(2) . .
C23 C24 C25 C21 -3.2(4) . .
C26 C24 C25 C21 177.4(2) . .
Ho1 O8 C26 O7 7.1(5) 17 .
Ho1 O8 C26 C24 -172.04(18) 17 .
Ho1 O7 C26 O8 -4.5(4) 8_654 .
Ho1 O7 C26 C24 174.64(15) 8_654 .
C23 C24 C26 O8 -154.6(2) . .
C25 C24 C26 O8 24.8(3) . .
C23 C24 C26 O7 26.2(3) . .
C25 C24 C26 O7 -154.5(2) . .
C31 N3 C27 C28 0.5(4) . .
Ho1 N3 C27 C28 -177.1(2) . .
N3 C27 C28 C29 -0.5(5) . .
C27 C28 C29 C30 -0.1(5) . .
C28 C29 C30 C31 0.6(4) . .
C28 C29 C30 C32 -179.2(3) . .
C27 N3 C31 C30 0.0(4) . .
Ho1 N3 C31 C30 177.78(18) . .
C27 N3 C31 C35 179.2(2) . .
Ho1 N3 C31 C35 -3.1(3) . .
C29 C30 C31 N3 -0.6(4) . .
C32 C30 C31 N3 179.2(2) . .
C29 C30 C31 C35 -179.7(2) . .
C32 C30 C31 C35 0.1(4) . .
C29 C30 C32 C33 179.3(3) . .
C31 C30 C32 C33 -0.5(4) . .
C30 C32 C33 C34 0.2(4) . .
C32 C33 C34 C36 -178.9(3) . .
C32 C33 C34 C35 0.5(4) . .
C38 N4 C35 C34 1.1(3) . .
Ho1 N4 C35 C34 -178.45(18) . .
C38 N4 C35 C31 -177.7(2) . .
Ho1 N4 C35 C31 2.7(3) . .
C36 C34 C35 N4 -0.3(4) . .
C33 C34 C35 N4 -179.7(2) . .
C36 C34 C35 C31 178.6(2) . .
C33 C34 C35 C31 -0.8(4) . .
N3 C31 C35 N4 0.3(3) . .
C30 C31 C35 N4 179.5(2) . .
N3 C31 C35 C34 -178.6(2) . .
C30 C31 C35 C34 0.6(3) . .
C35 C34 C36 C37 -1.1(4) . .
C33 C34 C36 C37 178.3(3) . .
C34 C36 C37 C38 1.5(5) . .
C35 N4 C38 C37 -0.7(4) . .
Ho1 N4 C38 C37 178.9(2) . .
C36 C37 C38 N4 -0.7(5) . .

loop_
_platon_squeeze_void_nr
_platon_squeeze_void_average_x
_platon_squeeze_void_average_y
_platon_squeeze_void_average_z
_platon_squeeze_void_volume
_platon_squeeze_void_count_electrons
_platon_squeeze_void_content
1 0.000 0.000 0.000 7 0 ' '
2 0.000 0.000 0.500 87 12 ' '
3 0.333 0.667 0.167 87 13 ' '
4 0.333 0.667 0.667 7 0 ' '
5 0.666 0.333 0.833 87 13 ' '
6 0.667 0.333 0.333 7 0 ' '
